data_4306431
loop_
_publ_author_name
'Timothy J. Boyle'
'Leigh Anna M. Ottley'
'Mark A. Rodriguez'
'Robin M. Sewell'
'Todd M. Alam'
'Sarah K. McIntyre'

_publ_section_title
;
Stepwise Modification of Titanium Alkoxy Chloride Compounds by Pyridine
Carbinol
;
_journal_name_full 'Inorganic Chemistry'
_journal_page_first 10708
_journal_page_last 10717
_journal_paper_doi 10.1021/ic801249b
_journal_volume 47
_journal_year 2008
_chemical_formula_sum 'C24 H40 Cl2 N2 O6 Ti2'
_chemical_formula_weight 619.28
_chemical_name_systematic
; 
 ? 
;
_space_group_IT_number 14
_symmetry_cell_setting monoclinic
_symmetry_space_group_name_Hall '-P 2yn'
_symmetry_space_group_name_H-M 'P 1 21/n 1'
_atom_sites_solution_hydrogens geom
_atom_sites_solution_primary direct
_atom_sites_solution_secondary difmap
_audit_creation_method SHELXL-97
_cell_angle_alpha 90.00
_cell_angle_beta 102.430(2)
_cell_angle_gamma 90.00
_cell_formula_units_Z 2
_cell_length_a 9.1033(11)
_cell_length_b 10.7909(13)
_cell_length_c 15.6068(18)
_cell_measurement_temperature 173(2)
_cell_volume 1497.2(3)
_computing_cell_refinement 'Bruker SMART'
_computing_data_collection 'Bruker SMART'
_computing_data_reduction 'Bruker SAINT'
_computing_molecular_graphics 'Bruker SHELXTL'
_computing_publication_material 'Bruker SHELXTL'
_computing_structure_refinement 'SHELXL-97 (Sheldrick, 1997)'
_computing_structure_solution 'SHELXS-97 (Sheldrick, 1990)'
_diffrn_ambient_temperature 173(2)
_diffrn_measured_fraction_theta_full 0.998
_diffrn_measured_fraction_theta_max 0.998
_diffrn_measurement_device_type 'CCD area detector'
_diffrn_measurement_method 'phi and omega scans'
_diffrn_radiation_monochromator graphite
_diffrn_radiation_source 'fine-focus sealed tube'
_diffrn_radiation_type MoK\a
_diffrn_radiation_wavelength 0.71073
_diffrn_reflns_av_R_equivalents 0.0158
_diffrn_reflns_av_sigmaI/netI 0.0128
_diffrn_reflns_limit_h_max 10
_diffrn_reflns_limit_h_min -10
_diffrn_reflns_limit_k_max 11
_diffrn_reflns_limit_k_min -11
_diffrn_reflns_limit_l_max 17
_diffrn_reflns_limit_l_min -17
_diffrn_reflns_number 8932
_diffrn_reflns_theta_full 25.28
_diffrn_reflns_theta_max 23.28
_diffrn_reflns_theta_min 2.31
_exptl_absorpt_coefficient_mu 0.750
_exptl_absorpt_correction_T_max 0.866
_exptl_absorpt_correction_T_min 0.794
_exptl_absorpt_correction_type empirical
_exptl_absorpt_process_details SADABS
_exptl_crystal_colour colorless
_exptl_crystal_density_diffrn 1.374
_exptl_crystal_density_meas ?
_exptl_crystal_density_method .
_exptl_crystal_description irregular
_exptl_crystal_F_000 648
_exptl_crystal_size_max 0.325
_exptl_crystal_size_mid 0.256
_exptl_crystal_size_min 0.192
_refine_diff_density_max 0.933
_refine_diff_density_min -0.496
_refine_diff_density_rms 0.087
_refine_ls_extinction_method none
_refine_ls_goodness_of_fit_ref 1.057
_refine_ls_hydrogen_treatment constr
_refine_ls_matrix_type full
_refine_ls_number_parameters 167
_refine_ls_number_reflns 2144
_refine_ls_number_restraints 0
_refine_ls_restrained_S_all 1.057
_refine_ls_R_factor_all 0.0523
_refine_ls_R_factor_gt 0.0502
_refine_ls_shift/su_max 0.007
_refine_ls_shift/su_mean 0.001
_refine_ls_structure_factor_coef Fsqd
_refine_ls_weighting_details 'calc w=1/[\s^2^(Fo^2^)+(0.0865P)^2^+2.9210P] where P=(Fo^2^+2Fc^2^)/3'
_refine_ls_weighting_scheme calc
_refine_ls_wR_factor_gt 0.1434
_refine_ls_wR_factor_ref 0.1459
_reflns_number_gt 2005
_reflns_number_total 2144
_reflns_threshold_expression >2sigma(I)
_cod_data_source_file ic801249b_si_001_2.cif
_cod_data_source_block 7jn192s
_cod_depositor_comments
;
The following automatic conversions were performed:
'_symmetry_cell_setting' value 'Monoclinic' changed to 'monoclinic'
according to '/home/saulius/struct/CIF-dictionaries/cif_core.dic'
dictionary named 'cif_core.dic' version 2.4.1 from 2010-06-29.

Automatic conversion script
Id: cif_fix_enum 1527 2010-12-29 10:47:43Z saulius 
;
_cod_database_code 4306431

loop_
_symmetry_equiv_pos_as_xyz
'x, y, z'
'-x+1/2, y+1/2, -z+1/2'
'-x, -y, -z'
'x-1/2, -y-1/2, z-1/2'

loop_
_atom_site_label
_atom_site_type_symbol
_atom_site_fract_x
_atom_site_fract_y
_atom_site_fract_z
_atom_site_U_iso_or_equiv
_atom_site_adp_type
_atom_site_occupancy
_atom_site_symmetry_multiplicity
_atom_site_calc_flag
_atom_site_refinement_flags
_atom_site_disorder_assembly
_atom_site_disorder_group
Ti1 Ti 0.52341(7) 0.58643(6) 0.41772(4) 0.0268(3) Uani 1 1 d . . .
Cl1 Cl 0.68847(10) 0.75768(9) 0.43708(7) 0.0420(3) Uani 1 1 d . . .
O1 O 0.3743(2) 0.4739(2) 0.45445(14) 0.0264(5) Uani 1 1 d . . .
N1 N 0.3618(3) 0.7103(3) 0.47688(19) 0.0299(7) Uani 1 1 d . . .
O2 O 0.6415(3) 0.4803(2) 0.37564(16) 0.0352(6) Uani 1 1 d . . .
O3 O 0.4088(3) 0.6328(3) 0.31599(16) 0.0384(7) Uani 1 1 d . . .
C1 C 0.3729(5) 0.8297(3) 0.5021(3) 0.0393(9) Uani 1 1 d . . .
H1 H 0.4680 0.8695 0.5104 0.047 Uiso 1 1 calc R . .
C2 C 0.2514(5) 0.8966(4) 0.5164(3) 0.0504(11) Uani 1 1 d . . .
H2 H 0.2630 0.9801 0.5360 0.061 Uiso 1 1 calc R . .
C3 C 0.1126(5) 0.8395(4) 0.5017(3) 0.0519(11) Uani 1 1 d . . .
H3 H 0.0262 0.8845 0.5086 0.062 Uiso 1 1 calc R . .
C4 C 0.1000(4) 0.7169(4) 0.4771(3) 0.0425(10) Uani 1 1 d . . .
H4 H 0.0056 0.6759 0.4678 0.051 Uiso 1 1 calc R . .
C5 C 0.2269(4) 0.6549(3) 0.4661(2) 0.0324(8) Uani 1 1 d . . .
C6 C 0.2252(4) 0.5207(3) 0.4389(2) 0.0319(8) Uani 1 1 d . . .
H6A H 0.1652 0.4717 0.4727 0.038 Uiso 1 1 calc R . .
H6B H 0.1777 0.5129 0.3759 0.038 Uiso 1 1 calc R . .
C10 C 0.6754(5) 0.4486(5) 0.2934(3) 0.0538(12) Uani 1 1 d . . .
H10 H 0.6071 0.4961 0.2460 0.065 Uiso 1 1 calc R . .
C11 C 0.8336(7) 0.4848(7) 0.2952(4) 0.095(2) Uani 1 1 d . . .
H11A H 0.8440 0.5749 0.3020 0.142 Uiso 1 1 calc R . .
H11B H 0.8605 0.4595 0.2403 0.142 Uiso 1 1 calc R . .
H11C H 0.9007 0.4439 0.3447 0.142 Uiso 1 1 calc R . .
C12 C 0.6529(10) 0.3176(8) 0.2763(5) 0.124(3) Uani 1 1 d . . .
H12A H 0.7293 0.2705 0.3174 0.187 Uiso 1 1 calc R . .
H12B H 0.6615 0.2997 0.2160 0.187 Uiso 1 1 calc R . .
H12C H 0.5526 0.2937 0.2839 0.187 Uiso 1 1 calc R . .
C13 C 0.3329(8) 0.7047(6) 0.2454(4) 0.087(2) Uani 1 1 d . . .
H13 H 0.2334 0.6719 0.2522 0.104 Uiso 1 1 calc R . .
C14 C 0.2942(12) 0.8253(9) 0.2664(7) 0.155(4) Uani 1 1 d . . .
H14A H 0.3858 0.8750 0.2844 0.232 Uiso 1 1 calc R . .
H14B H 0.2409 0.8217 0.3146 0.232 Uiso 1 1 calc R . .
H14C H 0.2291 0.8633 0.2149 0.232 Uiso 1 1 calc R . .
C15 C 0.318(3) 0.6563(14) 0.1724(7) 0.46(2) Uani 1 1 d . . .
H15A H 0.4080 0.6083 0.1698 0.695 Uiso 1 1 calc R . .
H15B H 0.3029 0.7210 0.1272 0.695 Uiso 1 1 calc R . .
H15C H 0.2301 0.6012 0.1621 0.695 Uiso 1 1 calc R . .

loop_
_atom_site_aniso_label
_atom_site_aniso_U_11
_atom_site_aniso_U_22
_atom_site_aniso_U_33
_atom_site_aniso_U_23
_atom_site_aniso_U_13
_atom_site_aniso_U_12
Ti1 0.0263(4) 0.0291(4) 0.0251(4) 0.0032(2) 0.0061(3) 0.0024(2)
Cl1 0.0337(6) 0.0347(6) 0.0602(7) 0.0064(4) 0.0156(5) -0.0040(4)
O1 0.0240(12) 0.0285(13) 0.0256(12) 0.0002(10) 0.0029(9) 0.0009(10)
N1 0.0293(16) 0.0286(16) 0.0321(16) 0.0044(13) 0.0072(12) 0.0016(12)
O2 0.0378(14) 0.0409(15) 0.0289(13) 0.0010(11) 0.0117(11) 0.0076(11)
O3 0.0395(15) 0.0470(16) 0.0272(14) 0.0080(12) 0.0040(11) 0.0079(12)
C1 0.042(2) 0.030(2) 0.047(2) 0.0013(18) 0.0138(18) -0.0014(17)
C2 0.061(3) 0.031(2) 0.064(3) 0.0028(19) 0.025(2) 0.009(2)
C3 0.045(3) 0.043(2) 0.073(3) 0.011(2) 0.027(2) 0.016(2)
C4 0.032(2) 0.043(2) 0.053(3) 0.0126(19) 0.0109(18) 0.0095(17)
C5 0.0290(19) 0.036(2) 0.0322(19) 0.0086(16) 0.0068(15) 0.0035(16)
C6 0.0232(18) 0.037(2) 0.0336(19) 0.0027(16) 0.0019(14) -0.0007(15)
C10 0.050(3) 0.082(3) 0.032(2) -0.010(2) 0.0145(19) 0.008(2)
C11 0.091(4) 0.125(6) 0.088(4) -0.038(4) 0.063(4) -0.036(4)
C12 0.141(7) 0.140(7) 0.109(6) -0.075(5) 0.064(5) -0.052(6)
C13 0.114(5) 0.085(4) 0.046(3) 0.011(3) -0.017(3) 0.039(4)
C14 0.197(10) 0.137(8) 0.131(8) 0.074(7) 0.036(7) 0.072(8)
C15 0.93(5) 0.273(18) 0.067(7) -0.024(9) -0.154(16) 0.34(3)

loop_
_atom_type_symbol
_atom_type_description
_atom_type_scat_dispersion_real
_atom_type_scat_dispersion_imag
_atom_type_scat_source
N N 0.0061 0.0033 'International Tables Vol C Tables 4.2.6.8 and 6.1.1.4'
H H 0.0000 0.0000 'International Tables Vol C Tables 4.2.6.8 and 6.1.1.4'
O O 0.0106 0.0060 'International Tables Vol C Tables 4.2.6.8 and 6.1.1.4'
Cl Cl 0.1484 0.1585 'International Tables Vol C Tables 4.2.6.8 and 6.1.1.4'
Ti Ti 0.2776 0.4457 'International Tables Vol C Tables 4.2.6.8 and 6.1.1.4'
C C 0.0033 0.0016 'International Tables Vol C Tables 4.2.6.8 and 6.1.1.4'

loop_
_geom_angle_atom_site_label_1
_geom_angle_atom_site_label_2
_geom_angle_atom_site_label_3
_geom_angle
_geom_angle_site_symmetry_1
_geom_angle_site_symmetry_3
_geom_angle_publ_flag
O3 Ti1 O2 97.83(12) . . ?
O3 Ti1 O1 97.10(11) . . ?
O2 Ti1 O1 102.45(11) . . ?
O3 Ti1 O1 170.41(11) . 3_666 ?
O2 Ti1 O1 88.37(10) . 3_666 ?
O1 Ti1 O1 74.33(10) . 3_666 ?
O3 Ti1 N1 83.84(11) . . ?
O2 Ti1 N1 175.33(11) . . ?
O1 Ti1 N1 72.98(10) . . ?
O1 Ti1 N1 89.43(9) 3_666 . ?
O3 Ti1 Cl1 97.43(10) . . ?
O2 Ti1 Cl1 97.58(9) . . ?
O1 Ti1 Cl1 153.33(7) . . ?
O1 Ti1 Cl1 88.94(7) 3_666 . ?
N1 Ti1 Cl1 86.49(8) . . ?
O3 Ti1 Ti1 135.38(9) . 3_666 ?
O2 Ti1 Ti1 96.49(8) . 3_666 ?
O1 Ti1 Ti1 38.43(6) . 3_666 ?
O1 Ti1 Ti1 35.90(6) 3_666 3_666 ?
N1 Ti1 Ti1 79.36(7) . 3_666 ?
Cl1 Ti1 Ti1 122.16(4) . 3_666 ?
C6 O1 Ti1 114.8(2) . . ?
C6 O1 Ti1 118.8(2) . 3_666 ?
Ti1 O1 Ti1 105.67(10) . 3_666 ?
C5 N1 C1 118.2(3) . . ?
C5 N1 Ti1 109.5(2) . . ?
C1 N1 Ti1 130.8(2) . . ?
C10 O2 Ti1 138.4(3) . . ?
C13 O3 Ti1 162.7(4) . . ?
N1 C1 C2 122.5(4) . . ?
N1 C1 H1 118.8 . . ?
C2 C1 H1 118.8 . . ?
C1 C2 C3 118.5(4) . . ?
C1 C2 H2 120.8 . . ?
C3 C2 H2 120.8 . . ?
C4 C3 C2 119.6(4) . . ?
C4 C3 H3 120.2 . . ?
C2 C3 H3 120.2 . . ?
C3 C4 C5 118.7(4) . . ?
C3 C4 H4 120.6 . . ?
C5 C4 H4 120.6 . . ?
N1 C5 C4 122.4(4) . . ?
N1 C5 C6 114.6(3) . . ?
C4 C5 C6 123.0(3) . . ?
O1 C6 C5 110.0(3) . . ?
O1 C6 H6A 109.7 . . ?
C5 C6 H6A 109.7 . . ?
O1 C6 H6B 109.7 . . ?
C5 C6 H6B 109.7 . . ?
H6A C6 H6B 108.2 . . ?
O2 C10 C12 110.6(5) . . ?
O2 C10 C11 108.4(4) . . ?
C12 C10 C11 111.0(6) . . ?
O2 C10 H10 108.9 . . ?
C12 C10 H10 108.9 . . ?
C11 C10 H10 108.9 . . ?
C10 C11 H11A 109.5 . . ?
C10 C11 H11B 109.5 . . ?
H11A C11 H11B 109.5 . . ?
C10 C11 H11C 109.5 . . ?
H11A C11 H11C 109.5 . . ?
H11B C11 H11C 109.5 . . ?
C10 C12 H12A 109.5 . . ?
C10 C12 H12B 109.5 . . ?
H12A C12 H12B 109.5 . . ?
C10 C12 H12C 109.5 . . ?
H12A C12 H12C 109.5 . . ?
H12B C12 H12C 109.5 . . ?
C15 C13 O3 115.4(7) . . ?
C15 C13 C14 128.6(8) . . ?
O3 C13 C14 115.8(6) . . ?
C15 C13 H13 91.4 . . ?
O3 C13 H13 91.4 . . ?
C14 C13 H13 91.4 . . ?
C13 C14 H14A 109.5 . . ?
C13 C14 H14B 109.5 . . ?
H14A C14 H14B 109.5 . . ?
C13 C14 H14C 109.5 . . ?
H14A C14 H14C 109.5 . . ?
H14B C14 H14C 109.5 . . ?
C13 C15 H15A 109.5 . . ?
C13 C15 H15B 109.5 . . ?
H15A C15 H15B 109.5 . . ?
C13 C15 H15C 109.5 . . ?
H15A C15 H15C 109.5 . . ?
H15B C15 H15C 109.5 . . ?

loop_
_geom_bond_atom_site_label_1
_geom_bond_atom_site_label_2
_geom_bond_distance
_geom_bond_site_symmetry_2
_geom_bond_publ_flag
Ti1 O3 1.774(2) . ?
Ti1 O2 1.790(2) . ?
Ti1 O1 1.995(2) . ?
Ti1 O1 2.115(2) 3_666 ?
Ti1 N1 2.321(3) . ?
Ti1 Cl1 2.3598(11) . ?
Ti1 Ti1 3.2755(12) 3_666 ?
O1 C6 1.419(4) . ?
O1 Ti1 2.115(2) 3_666 ?
N1 C5 1.344(5) . ?
N1 C1 1.345(5) . ?
O2 C10 1.424(5) . ?
O3 C13 1.402(6) . ?
C1 C2 1.378(6) . ?
C1 H1 0.9500 . ?
C2 C3 1.381(7) . ?
C2 H2 0.9500 . ?
C3 C4 1.375(6) . ?
C3 H3 0.9500 . ?
C4 C5 1.378(5) . ?
C4 H4 0.9500 . ?
C5 C6 1.508(5) . ?
C6 H6A 0.9900 . ?
C6 H6B 0.9900 . ?
C10 C12 1.445(9) . ?
C10 C11 1.487(7) . ?
C10 H10 1.0000 . ?
C11 H11A 0.9800 . ?
C11 H11B 0.9800 . ?
C11 H11C 0.9800 . ?
C12 H12A 0.9800 . ?
C12 H12B 0.9800 . ?
C12 H12C 0.9800 . ?
C13 C15 1.234(12) . ?
C13 C14 1.405(11) . ?
C13 H13 1.0000 . ?
C14 H14A 0.9800 . ?
C14 H14B 0.9800 . ?
C14 H14C 0.9800 . ?
C15 H15A 0.9800 . ?
C15 H15B 0.9800 . ?
C15 H15C 0.9800 . ?
